data_4032327
loop_
_publ_author_name
'Pigulski, Bart\/lomiej'
'M\;ecik, Patrycja'
'Cichos, Jakub'
'Szafert, S\/lawomir'

_publ_section_title
;
 Use of Stable Amine-Capped Polyynes in the Regioselective Synthesis of
 Push-Pull Thiophenes.
;
_journal_issue 3
_journal_name_full 'The Journal of organic chemistry'
_journal_page_first 1487
_journal_page_last 1498
_journal_paper_doi 10.1021/acs.joc.6b02685
_journal_volume 82
_journal_year 2017
_chemical_formula_moiety 'C17 H18 N2'
_chemical_formula_sum 'C17 H18 N2'
_chemical_formula_weight 250.33
_space_group_crystal_system monoclinic
_space_group_IT_number 14
_space_group_name_Hall '-P 2ybc'
_space_group_name_H-M_alt 'P 1 21/c 1'
_symmetry_space_group_name_Hall '-P 2ybc'
_symmetry_space_group_name_H-M 'P 1 21/c 1'
_atom_sites_solution_hydrogens geom
_audit_creation_method SHELXL-2014/7
_cell_angle_alpha 90
_cell_angle_beta 110.25(3)
_cell_angle_gamma 90
_cell_formula_units_Z 4
_cell_length_a 9.246(3)
_cell_length_b 16.491(8)
_cell_length_c 10.257(3)
_cell_measurement_reflns_used 1723
_cell_measurement_temperature 80(2)
_cell_measurement_theta_max 30.5658
_cell_measurement_theta_min 2.8368
_cell_volume 1467.3(10)
_computing_structure_refinement 'SHELXL-2014/7 (Sheldrick, 2014)'
_diffrn_ambient_temperature 80(2)
_diffrn_detector_area_resol_mean 10.3456
_diffrn_measured_fraction_theta_full 0.999
_diffrn_measured_fraction_theta_max 0.919
_diffrn_measurement_device_type 'Xcalibur, Ruby'
_diffrn_measurement_method '/w scans'
_diffrn_radiation_type MoK\a
_diffrn_radiation_wavelength 0.71073
_diffrn_reflns_av_R_equivalents 0.0495
_diffrn_reflns_av_unetI/netI 0.0935
_diffrn_reflns_Laue_measured_fraction_full 0.999
_diffrn_reflns_Laue_measured_fraction_max 0.919
_diffrn_reflns_limit_h_max 13
_diffrn_reflns_limit_h_min -7
_diffrn_reflns_limit_k_max 23
_diffrn_reflns_limit_k_min -20
_diffrn_reflns_limit_l_max 14
_diffrn_reflns_limit_l_min -14
_diffrn_reflns_number 10553
_diffrn_reflns_point_group_measured_fraction_full 0.999
_diffrn_reflns_point_group_measured_fraction_max 0.919
_diffrn_reflns_theta_full 26.000
_diffrn_reflns_theta_max 30.633
_diffrn_reflns_theta_min 2.842
_diffrn_source 'Enhance (Mo) X-ray Source'
_exptl_absorpt_coefficient_mu 0.067
_exptl_absorpt_correction_type none
_exptl_crystal_colour yellow
_exptl_crystal_density_diffrn 1.133
_exptl_crystal_description plate
_exptl_crystal_F_000 536
_exptl_crystal_size_max 0.690
_exptl_crystal_size_mid 0.250
_exptl_crystal_size_min 0.040
_refine_diff_density_max 0.407
_refine_diff_density_min -0.214
_refine_diff_density_rms 0.056
_refine_ls_extinction_method none
_refine_ls_goodness_of_fit_ref 1.020
_refine_ls_hydrogen_treatment constr
_refine_ls_matrix_type full
_refine_ls_number_parameters 176
_refine_ls_number_reflns 4159
_refine_ls_number_restraints 0
_refine_ls_restrained_S_all 1.020
_refine_ls_R_factor_all 0.1464
_refine_ls_R_factor_gt 0.0755
_refine_ls_shift/su_max 0.000
_refine_ls_shift/su_mean 0.000
_refine_ls_structure_factor_coef Fsqd
_refine_ls_weighting_details 'w=1/[\s^2^(Fo^2^)+(0.0640P)^2^+0.1850P] where P=(Fo^2^+2Fc^2^)/3'
_refine_ls_weighting_scheme calc
_refine_ls_wR_factor_gt 0.1492
_refine_ls_wR_factor_ref 0.1816
_reflns_Friedel_coverage 0.000
_reflns_number_gt 2312
_reflns_number_total 4159
_reflns_threshold_expression 'I > 2\s(I)'
_cod_data_source_file jo6b02685_si_001.cif
_cod_data_source_block 3ad
_cod_database_code 4032327
_shelx_shelxl_version_number 2014/7
_shelx_space_group_comment
;
The symmetry employed for this shelxl refinement is uniquely defined
by the following loop, which should always be used as a source of
symmetry information in preference to the above space-group names.
They are only intended as comments.
;
_shelx_estimated_absorpt_t_min 0.955
_shelx_estimated_absorpt_t_max 0.997

loop_
_space_group_symop_operation_xyz
'x, y, z'
'-x, y+1/2, -z+1/2'
'-x, -y, -z'
'x, -y-1/2, z-1/2'

loop_
_atom_site_label
_atom_site_type_symbol
_atom_site_fract_x
_atom_site_fract_y
_atom_site_fract_z
_atom_site_U_iso_or_equiv
_atom_site_adp_type
_atom_site_occupancy
_atom_site_site_symmetry_order
_atom_site_calc_flag
_atom_site_refinement_flags_posn
_atom_site_refinement_flags_adp
C4 C 0.8957(2) 0.62313(11) 0.4379(2) 0.0216(5) Uani 1 1 d . .
C2 C 0.7571(2) 0.62197(11) 0.6166(2) 0.0224(5) Uani 1 1 d . .
C11 C 1.1568(2) 0.62519(12) 0.0142(2) 0.0243(5) Uani 1 1 d . .
C8 C 1.0931(2) 0.62477(12) 0.1240(2) 0.0226(5) Uani 1 1 d . .
C5 C 0.9639(2) 0.62372(12) 0.3333(2) 0.0209(4) Uani 1 1 d . .
C3 C 0.8322(2) 0.62327(11) 0.5236(2) 0.0213(4) Uani 1 1 d . .
N2 N 1.2036(2) 0.62514(11) -0.0763(2) 0.0335(5) Uani 1 1 d . .
N1 N 0.58661(19) 0.63029(10) 0.76465(17) 0.0236(4) Uani 1 1 d . .
C9 C 1.0584(2) 0.55113(12) 0.1748(2) 0.0242(5) Uani 1 1 d . .
H9 H 1.0794 0.5014 0.1382 0.029 Uiso 1 1 calc R U
C10 C 0.9945(2) 0.55051(12) 0.2765(2) 0.0217(5) Uani 1 1 d . .
H10 H 0.9705 0.5002 0.3095 0.026 Uiso 1 1 calc R U
C6 C 1.0004(2) 0.69723(12) 0.2824(2) 0.0226(5) Uani 1 1 d . .
H6 H 0.9809 0.7471 0.3198 0.027 Uiso 1 1 calc R U
C7 C 1.0635(2) 0.69796(12) 0.1801(2) 0.0250(5) Uani 1 1 d . .
H7 H 1.0875 0.7481 0.1467 0.030 Uiso 1 1 calc R U
C12 C 0.6103(2) 0.69592(12) 0.8677(2) 0.0217(5) Uani 1 1 d . .
H12 H 0.7076 0.7247 0.8736 0.026 Uiso 1 1 calc R U
C1 C 0.6745(2) 0.62666(11) 0.6870(2) 0.0210(4) Uani 1 1 d . .
C13 C 0.4807(2) 0.75790(12) 0.8236(2) 0.0286(5) Uani 1 1 d . .
H13A H 0.4713 0.7799 0.7322 0.043 Uiso 1 1 calc R U
H13B H 0.5036 0.8020 0.8917 0.043 Uiso 1 1 calc R U
H13C H 0.3836 0.7318 0.8183 0.043 Uiso 1 1 calc R U
C14 C 0.6334(2) 0.66068(13) 1.0102(2) 0.0298(5) Uani 1 1 d . .
H14A H 0.5377 0.6349 1.0094 0.045 Uiso 1 1 calc R U
H14B H 0.6614 0.7042 1.0796 0.045 Uiso 1 1 calc R U
H14C H 0.7161 0.6202 1.0334 0.045 Uiso 1 1 calc R U
C16 C 0.4501(2) 0.57580(12) 0.7314(2) 0.0220(5) Uani 1 1 d . .
H16 H 0.3927 0.5906 0.7947 0.026 Uiso 1 1 calc R U
C15 C 0.5008(2) 0.48828(12) 0.7607(2) 0.0295(5) Uani 1 1 d . .
H15A H 0.5595 0.4723 0.7015 0.044 Uiso 1 1 calc R U
H15B H 0.4099 0.4534 0.7409 0.044 Uiso 1 1 calc R U
H15C H 0.5658 0.4825 0.8585 0.044 Uiso 1 1 calc R U
C17 C 0.3408(2) 0.58767(14) 0.5826(2) 0.0318(5) Uani 1 1 d . .
H17A H 0.3117 0.6450 0.5674 0.048 Uiso 1 1 calc R U
H17B H 0.2482 0.5546 0.5666 0.048 Uiso 1 1 calc R U
H17C H 0.3924 0.5711 0.5179 0.048 Uiso 1 1 calc R U

loop_
_atom_site_aniso_label
_atom_site_aniso_U_11
_atom_site_aniso_U_22
_atom_site_aniso_U_33
_atom_site_aniso_U_23
_atom_site_aniso_U_13
_atom_site_aniso_U_12
C4 0.0201(9) 0.0157(10) 0.0250(11) -0.0021(8) 0.0027(9) -0.0007(8)
C2 0.0242(10) 0.0176(10) 0.0228(11) -0.0014(8) 0.0049(9) 0.0011(8)
C11 0.0240(10) 0.0204(10) 0.0268(11) 0.0046(9) 0.0069(9) 0.0045(9)
C8 0.0181(9) 0.0232(11) 0.0238(10) 0.0037(9) 0.0037(8) 0.0026(9)
C5 0.0176(9) 0.0240(11) 0.0186(10) 0.0010(8) 0.0031(8) 0.0010(8)
C3 0.0197(9) 0.0154(10) 0.0247(10) 0.0002(8) 0.0026(8) 0.0027(8)
N2 0.0364(11) 0.0307(11) 0.0367(11) 0.0062(9) 0.0168(9) 0.0041(9)
N1 0.0229(8) 0.0253(9) 0.0242(9) -0.0063(7) 0.0101(7) -0.0058(7)
C9 0.0265(10) 0.0201(10) 0.0240(11) 0.0029(8) 0.0063(9) 0.0054(9)
C10 0.0227(10) 0.0158(9) 0.0228(10) 0.0033(8) 0.0030(8) 0.0007(8)
C6 0.0215(10) 0.0162(10) 0.0272(11) -0.0031(8) 0.0048(9) -0.0018(8)
C7 0.0195(10) 0.0218(11) 0.0321(12) 0.0029(9) 0.0071(9) -0.0015(8)
C12 0.0227(10) 0.0191(10) 0.0246(11) -0.0068(8) 0.0099(9) -0.0049(8)
C1 0.0226(10) 0.0161(9) 0.0222(10) 0.0017(8) 0.0051(9) 0.0012(8)
C13 0.0340(11) 0.0216(11) 0.0288(12) -0.0020(9) 0.0092(10) 0.0021(9)
C14 0.0292(11) 0.0288(12) 0.0252(11) -0.0034(9) 0.0015(9) -0.0013(10)
C16 0.0187(9) 0.0212(10) 0.0257(11) 0.0007(8) 0.0074(8) -0.0043(9)
C15 0.0296(11) 0.0206(11) 0.0337(12) 0.0034(9) 0.0051(10) -0.0020(9)
C17 0.0301(11) 0.0294(12) 0.0304(12) 0.0033(10) 0.0034(10) -0.0036(10)

loop_
_atom_type_symbol
_atom_type_description
_atom_type_scat_dispersion_real
_atom_type_scat_dispersion_imag
_atom_type_scat_source
C C 0.0033 0.0016 'International Tables Vol C Tables 4.2.6.8 and 6.1.1.4'
H H 0.0000 0.0000 'International Tables Vol C Tables 4.2.6.8 and 6.1.1.4'
N N 0.0061 0.0033 'International Tables Vol C Tables 4.2.6.8 and 6.1.1.4'

loop_
_geom_angle_atom_site_label_1
_geom_angle_atom_site_label_2
_geom_angle_atom_site_label_3
_geom_angle
C3 C4 C5 177.6(2)
C1 C2 C3 171.3(2)
N2 C11 C8 178.1(2)
C9 C8 C7 119.4(2)
C9 C8 C11 120.19(19)
C7 C8 C11 120.41(18)
C6 C5 C10 118.42(19)
C6 C5 C4 120.84(18)
C10 C5 C4 120.73(18)
C4 C3 C2 178.1(2)
C1 N1 C12 119.69(16)
C1 N1 C16 118.94(16)
C12 N1 C16 120.69(16)
C10 C9 C8 120.38(19)
C10 C9 H9 119.8
C8 C9 H9 119.8
C9 C10 C5 120.71(19)
C9 C10 H10 119.6
C5 C10 H10 119.6
C7 C6 C5 120.94(19)
C7 C6 H6 119.5
C5 C6 H6 119.5
C6 C7 C8 120.16(19)
C6 C7 H7 119.9
C8 C7 H7 119.9
N1 C12 C14 110.21(17)
N1 C12 C13 111.95(16)
C14 C12 C13 112.20(17)
N1 C12 H12 107.4
C14 C12 H12 107.4
C13 C12 H12 107.4
C2 C1 N1 178.7(2)
C12 C13 H13A 109.5
C12 C13 H13B 109.5
H13A C13 H13B 109.5
C12 C13 H13C 109.5
H13A C13 H13C 109.5
H13B C13 H13C 109.5
C12 C14 H14A 109.5
C12 C14 H14B 109.5
H14A C14 H14B 109.5
C12 C14 H14C 109.5
H14A C14 H14C 109.5
H14B C14 H14C 109.5
N1 C16 C15 110.46(16)
N1 C16 C17 111.53(16)
C15 C16 C17 111.89(18)
N1 C16 H16 107.6
C15 C16 H16 107.6
C17 C16 H16 107.6
C16 C15 H15A 109.5
C16 C15 H15B 109.5
H15A C15 H15B 109.5
C16 C15 H15C 109.5
H15A C15 H15C 109.5
H15B C15 H15C 109.5
C16 C17 H17A 109.5
C16 C17 H17B 109.5
H17A C17 H17B 109.5
C16 C17 H17C 109.5
H17A C17 H17C 109.5
H17B C17 H17C 109.5

loop_
_geom_bond_atom_site_label_1
_geom_bond_atom_site_label_2
_geom_bond_distance
C4 C3 1.214(3)
C4 C5 1.420(3)
C2 C1 1.221(3)
C2 C3 1.362(3)
C11 N2 1.152(3)
C11 C8 1.440(3)
C8 C9 1.402(3)
C8 C7 1.404(3)
C5 C6 1.407(3)
C5 C10 1.411(3)
N1 C1 1.322(3)
N1 C12 1.475(2)
N1 C16 1.490(2)
C9 C10 1.365(3)
C9 H9 0.9500
C10 H10 0.9500
C6 C7 1.367(3)
C6 H6 0.9500
C7 H7 0.9500
C12 C14 1.517(3)
C12 C13 1.520(3)
C12 H12 1.0000
C13 H13A 0.9800
C13 H13B 0.9800
C13 H13C 0.9800
C14 H14A 0.9800
C14 H14B 0.9800
C14 H14C 0.9800
C16 C15 1.515(3)
C16 C17 1.524(3)
C16 H16 1.0000
C15 H15A 0.9800
C15 H15B 0.9800
C15 H15C 0.9800
C17 H17A 0.9800
C17 H17B 0.9800
C17 H17C 0.9800

loop_
_geom_torsion_atom_site_label_1
_geom_torsion_atom_site_label_2
_geom_torsion_atom_site_label_3
_geom_torsion_atom_site_label_4
_geom_torsion
C7 C8 C9 C10 0.8(3)
C11 C8 C9 C10 -178.40(17)
C8 C9 C10 C5 -0.7(3)
C6 C5 C10 C9 0.1(3)
C4 C5 C10 C9 179.21(17)
C10 C5 C6 C7 0.3(3)
C4 C5 C6 C7 -178.84(18)
C5 C6 C7 C8 -0.1(3)
C9 C8 C7 C6 -0.5(3)
C11 C8 C7 C6 178.76(18)
C1 N1 C12 C14 -126.18(19)
C16 N1 C12 C14 63.4(2)
C1 N1 C12 C13 108.2(2)
C16 N1 C12 C13 -62.2(2)
C1 N1 C16 C15 68.1(2)
C12 N1 C16 C15 -121.4(2)
C1 N1 C16 C17 -57.0(2)
C12 N1 C16 C17 113.5(2)
